data_4331123
loop_
_publ_author_name
'Salvador B. Mu\~noz'
'Wallace K. Foster'
'Hsiu-Jung Lin'
'Charles G. Margarit'
'Diane A. Dickie'
'Jeremy M. Smith'

_publ_contact_author_address
;Department of Chemistry and Biochemistry
New Mexico State University
Las Cruces, NM, 88003
USA
;
_publ_contact_author_email jesmith@nmsu.edu
_publ_contact_author_name 'Smith, Jeremy M.'
_publ_section_title
;
 Tris(carbene)borate Ligands Featuring Imidazole-2-ylidene,
 Benzimidazol-2-ylidene, and 1,3,4-Triazol-2-ylidene Donors. Evaluation of
 Donor Properties in Four-Coordinate {NiNO}10 Complexes
;
_journal_name_full 'Inorganic Chemistry'
_journal_page_first 12660
_journal_page_last 12668
_journal_paper_doi 10.1021/ic301204b
_journal_volume 51
_journal_year 2012
_chemical_formula_sum 'C42 H52 B N7 Ni O'
_chemical_formula_weight 740.43
_space_group_IT_number 14
_symmetry_cell_setting monoclinic
_symmetry_space_group_name_Hall '-P 2ybc'
_symmetry_space_group_name_H-M 'P 1 21/c 1'
_atom_sites_solution_hydrogens geom
_atom_sites_solution_primary direct
_atom_sites_solution_secondary difmap
_audit_creation_method SHELXL-97
_audit_update_record
;
2012-09-06 # Formatted by publCIF
;
_cell_angle_alpha 90.00
_cell_angle_beta 123.991(14)
_cell_angle_gamma 90.00
_cell_formula_units_Z 4
_cell_length_a 19.241(4)
_cell_length_b 10.847(3)
_cell_length_c 22.885(5)
_cell_measurement_reflns_used 846
_cell_measurement_temperature 173(2)
_cell_measurement_theta_max 17.48
_cell_measurement_theta_min 3.56
_cell_volume 3960.1(17)
_computing_cell_refinement 'Bruker SAINT'
_computing_data_collection 'Bruker APEX2'
_computing_data_reduction 'Bruker SAINT'
_computing_molecular_graphics 'Bruker SHELXTL'
_computing_publication_material 'Bruker SHELXTL'
_computing_structure_refinement 'SHELXL-97 (Sheldrick, 2008)'
_computing_structure_solution 'SHELXS-97 (Sheldrick, 2008)'
_diffrn_ambient_temperature 173(2)
_diffrn_measured_fraction_theta_full 0.996
_diffrn_measured_fraction_theta_max 0.996
_diffrn_measurement_device_type 'Bruker APEX-II CCD'
_diffrn_measurement_method '\f and \w scans'
_diffrn_radiation_monochromator graphite
_diffrn_radiation_source 'fine-focus sealed tube'
_diffrn_radiation_type MoK\a
_diffrn_radiation_wavelength 0.71073
_diffrn_reflns_av_R_equivalents 0.1401
_diffrn_reflns_av_sigmaI/netI 0.2085
_diffrn_reflns_limit_h_max 23
_diffrn_reflns_limit_h_min -19
_diffrn_reflns_limit_k_max 11
_diffrn_reflns_limit_k_min -13
_diffrn_reflns_limit_l_max 20
_diffrn_reflns_limit_l_min -28
_diffrn_reflns_number 19853
_diffrn_reflns_theta_full 26.02
_diffrn_reflns_theta_max 26.02
_diffrn_reflns_theta_min 2.80
_exptl_absorpt_coefficient_mu 0.531
_exptl_absorpt_correction_T_max 0.9434
_exptl_absorpt_correction_T_min 0.8871
_exptl_absorpt_correction_type multi-scan
_exptl_absorpt_process_details 'Bruker, SADABS'
_exptl_crystal_colour orange
_exptl_crystal_density_diffrn 1.242
_exptl_crystal_description block
_exptl_crystal_F_000 1576
_exptl_crystal_size_max 0.23
_exptl_crystal_size_mid 0.17
_exptl_crystal_size_min 0.11
_refine_diff_density_max 1.089
_refine_diff_density_min -0.392
_refine_diff_density_rms 0.091
_refine_ls_extinction_method none
_refine_ls_goodness_of_fit_ref 0.970
_refine_ls_hydrogen_treatment mixed
_refine_ls_matrix_type full
_refine_ls_number_parameters 509
_refine_ls_number_reflns 7776
_refine_ls_number_restraints 224
_refine_ls_restrained_S_all 0.965
_refine_ls_R_factor_all 0.2134
_refine_ls_R_factor_gt 0.0876
_refine_ls_shift/su_max 0.001
_refine_ls_shift/su_mean 0.000
_refine_ls_structure_factor_coef Fsqd
_refine_ls_weighting_details 'calc w=1/[\s^2^(Fo^2^)+(0.1108P)^2^+0.0000P] where P=(Fo^2^+2Fc^2^)/3'
_refine_ls_weighting_scheme calc
_refine_ls_wR_factor_gt 0.1976
_refine_ls_wR_factor_ref 0.2528
_reflns_number_gt 3260
_reflns_number_total 7776
_reflns_threshold_expression >2sigma(I)
_cod_data_source_file ic301204b_si_001_3.cif
_cod_data_source_block jsnmsu030712
_cod_depositor_comments
;
The following automatic conversions were performed:

data name '_iucr_refine_instruction_details' was replaced with
'_iucr_refine_instructions_details' as specified in the replacement
file 'data/replacement-values/replacement_tags.lst'.

Automatic conversion script
Id: cif_correct_tags 9268 2022-04-12 08:56:07Z antanas 
;
_cod_original_cell_volume 3960.1(16)
_cod_database_code 4331123

loop_
_symmetry_equiv_pos_as_xyz
'x, y, z'
'-x, y+1/2, -z+1/2'
'-x, -y, -z'
'x, -y-1/2, z-1/2'

loop_
_atom_site_label
_atom_site_type_symbol
_atom_site_fract_x
_atom_site_fract_y
_atom_site_fract_z
_atom_site_U_iso_or_equiv
_atom_site_adp_type
_atom_site_occupancy
_atom_site_symmetry_multiplicity
_atom_site_calc_flag
_atom_site_refinement_flags
_atom_site_disorder_assembly
_atom_site_disorder_group
Ni1 Ni 0.28686(5) 0.54361(9) 1.03707(4) 0.0370(3) Uani 1 1 d . . .
O1 O 0.2989(5) 0.6872(8) 0.9432(4) 0.118(3) Uani 1 1 d . . .
N1 N 0.1744(3) 0.4077(5) 1.0566(3) 0.0312(7) Uani 1 1 d . . .
N2 N 0.1040(3) 0.4607(6) 0.9463(3) 0.0491(15) Uani 1 1 d . . .
N3 N 0.3265(3) 0.3451(5) 1.1345(2) 0.0312(7) Uani 1 1 d . . .
N4 N 0.4166(3) 0.3318(5) 1.1051(3) 0.0349(14) Uani 1 1 d . A .
N5 N 0.2762(3) 0.5433(5) 1.1568(2) 0.0312(7) Uani 1 1 d . . .
N6 N 0.3057(3) 0.7312(6) 1.1443(2) 0.0333(13) Uani 1 1 d . . .
N7 N 0.3020(4) 0.6270(6) 0.9821(3) 0.0465(16) Uani 1 1 d . . .
B1 B 0.2510(4) 0.4021(8) 1.1348(4) 0.0312(7) Uani 1 1 d D . .
H1 H 0.242(3) 0.348(4) 1.165(2) 0.037 Uiso 1 1 d D . .
C1 C 0.1796(4) 0.4651(7) 1.0072(3) 0.0403(17) Uani 1 1 d . . .
C2 C 0.0930(4) 0.3661(7) 1.0267(4) 0.0446(19) Uani 1 1 d . . .
C3 C 0.0540(4) 0.3095(7) 1.0544(5) 0.058(2) Uani 1 1 d . . .
H3 H 0.0848 0.2891 1.1031 0.069 Uiso 1 1 calc R . .
C4 C -0.0301(5) 0.2823(8) 1.0115(6) 0.076(3) Uani 1 1 d . . .
H4 H -0.0576 0.2424 1.0302 0.091 Uiso 1 1 calc R . .
C5 C -0.0736(5) 0.3131(9) 0.9420(7) 0.090(4) Uani 1 1 d . . .
H5 H -0.1314 0.2926 0.9131 0.108 Uiso 1 1 calc R . .
C6 C -0.0380(5) 0.3730(8) 0.9107(5) 0.075(3) Uani 1 1 d . . .
H6 H -0.0695 0.3935 0.8620 0.090 Uiso 1 1 calc R . .
C7 C 0.0474(4) 0.4007(7) 0.9563(4) 0.053(2) Uani 1 1 d . . .
C8 C 0.0806(5) 0.5231(9) 0.8809(4) 0.070(3) Uani 1 1 d . . .
H8A H 0.1201 0.5918 0.8924 0.083 Uiso 1 1 calc R . .
H8B H 0.0239 0.5588 0.8588 0.083 Uiso 1 1 calc R . .
C9 C 0.0809(8) 0.4337(15) 0.8254(5) 0.139(5) Uani 1 1 d U . .
H9 H 0.0361 0.3698 0.8089 0.166 Uiso 1 1 calc R . .
C10 C 0.0622(11) 0.5149(18) 0.7608(6) 0.215(7) Uani 1 1 d DU . .
H10A H 0.0075 0.5568 0.7399 0.258 Uiso 1 1 calc R . .
H10B H 0.1060 0.5791 0.7775 0.258 Uiso 1 1 calc R . .
C11 C 0.0604(13) 0.437(2) 0.7051(8) 0.245(9) Uani 1 1 d DU . .
H11A H 0.0108 0.3822 0.6831 0.294 Uiso 1 1 calc R . .
H11B H 0.0544 0.4917 0.6679 0.294 Uiso 1 1 calc R . .
C12 C 0.1346(15) 0.363(2) 0.7332(9) 0.279(10) Uani 1 1 d DU . .
H12A H 0.1819 0.4187 0.7456 0.334 Uiso 1 1 calc R . .
H12B H 0.1262 0.3070 0.6958 0.334 Uiso 1 1 calc R . .
C13 C 0.1584(12) 0.2886(18) 0.7965(8) 0.222(8) Uani 1 1 d U . .
H13A H 0.2142 0.2507 0.8167 0.266 Uiso 1 1 calc R . .
H13B H 0.1171 0.2219 0.7833 0.266 Uiso 1 1 calc R . .
C14 C 0.1606(8) 0.3738(13) 0.8506(6) 0.139(5) Uani 1 1 d U . .
H14A H 0.1777 0.3253 0.8933 0.167 Uiso 1 1 calc R . .
H14B H 0.2038 0.4380 0.8644 0.167 Uiso 1 1 calc R . .
C15 C 0.3486(4) 0.3962(7) 1.0927(3) 0.0348(16) Uani 1 1 d . . .
C16 C 0.3803(4) 0.2490(6) 1.1735(3) 0.0324(16) Uani 1 1 d . . .
C17 C 0.3853(4) 0.1716(7) 1.2240(3) 0.0387(17) Uani 1 1 d . . .
H17 H 0.3470 0.1775 1.2376 0.046 Uiso 1 1 calc R . .
C18 C 0.4493(4) 0.0852(7) 1.2534(3) 0.048(2) Uani 1 1 d . . .
H18 H 0.4552 0.0313 1.2887 0.058 Uiso 1 1 calc R . .
C19 C 0.5058(4) 0.0742(7) 1.2332(4) 0.0445(19) Uani 1 1 d . . .
H19 H 0.5480 0.0126 1.2542 0.053 Uiso 1 1 calc R . .
C20 C 0.5005(4) 0.1523(7) 1.1832(3) 0.0441(19) Uani 1 1 d . . .
H20 H 0.5386 0.1460 1.1694 0.053 Uiso 1 1 calc R . .
C21 C 0.4376(4) 0.2399(6) 1.1541(3) 0.0338(16) Uani 1 1 d . . .
C22 C 0.4597(4) 0.3608(7) 1.0704(3) 0.0417(18) Uani 1 1 d . . .
H22A H 0.5203 0.3442 1.1035 0.050 Uiso 1 1 calc R A .
H22B H 0.4528 0.4497 1.0585 0.050 Uiso 1 1 calc R . .
C23 C 0.427(3) 0.287(5) 1.005(3) 0.069(6) Uani 0.504(12) 1 d PU A -1
H23 H 0.3641 0.2952 0.9758 0.083 Uiso 0.504(12) 1 calc PR A -1
C24 C 0.4444(11) 0.1622(19) 1.0093(9) 0.064(4) Uani 0.504(12) 1 d PU A -1
H24A H 0.4200 0.1202 1.0323 0.076 Uiso 0.504(12) 1 calc PR A -1
H24B H 0.5060 0.1513 1.0401 0.076 Uiso 0.504(12) 1 calc PR A -1
C25 C 0.4116(14) 0.098(2) 0.9381(11) 0.076(5) Uani 0.504(12) 1 d PU A -1
H25A H 0.4245 0.0092 0.9453 0.091 Uiso 0.504(12) 1 calc PR A -1
H25B H 0.3500 0.1086 0.9061 0.091 Uiso 0.504(12) 1 calc PR A -1
C26 C 0.4554(19) 0.160(3) 0.9062(15) 0.095(7) Uani 0.504(12) 1 d PU A -1
H26A H 0.5170 0.1513 0.9388 0.114 Uiso 0.504(12) 1 calc PR A -1
H26B H 0.4374 0.1200 0.8609 0.114 Uiso 0.504(12) 1 calc PR A -1
C27 C 0.4307(19) 0.295(2) 0.8948(12) 0.108(6) Uani 0.504(12) 1 d PU A -1
H27A H 0.3689 0.3014 0.8626 0.130 Uiso 0.504(12) 1 calc PR A -1
H27B H 0.4555 0.3358 0.8720 0.130 Uiso 0.504(12) 1 calc PR A -1
C28 C 0.4600(15) 0.361(2) 0.9642(12) 0.084(6) Uani 0.504(12) 1 d PU A -1
H28A H 0.4380 0.4461 0.9545 0.101 Uiso 0.504(12) 1 calc PR A -1
H28B H 0.5220 0.3646 0.9942 0.101 Uiso 0.504(12) 1 calc PR A -1
C23A C 0.446(3) 0.272(6) 1.012(3) 0.070(7) Uani 0.496(12) 1 d PU A -2
H23A H 0.4674 0.1918 1.0375 0.084 Uiso 0.496(12) 1 calc PR A -2
C24A C 0.3586(12) 0.246(2) 0.9574(10) 0.087(6) Uani 0.496(12) 1 d PU A -2
H24C H 0.3312 0.3234 0.9314 0.104 Uiso 0.496(12) 1 calc PR A -2
H24D H 0.3296 0.2183 0.9796 0.104 Uiso 0.496(12) 1 calc PR A -2
C25A C 0.3483(17) 0.148(3) 0.9052(13) 0.109(7) Uani 0.496(12) 1 d PU A -2
H25C H 0.2884 0.1412 0.8662 0.131 Uiso 0.496(12) 1 calc PR A -2
H25D H 0.3672 0.0675 0.9291 0.131 Uiso 0.496(12) 1 calc PR A -2
C26A C 0.4011(16) 0.185(3) 0.8749(13) 0.096(6) Uani 0.496(12) 1 d PU A -2
H26C H 0.3969 0.1183 0.8433 0.115 Uiso 0.496(12) 1 calc PR A -2
H26D H 0.3783 0.2612 0.8469 0.115 Uiso 0.496(12) 1 calc PR A -2
C27A C 0.4874(17) 0.203(3) 0.9310(15) 0.102(7) Uani 0.496(12) 1 d PU A -2
H27C H 0.5185 0.2310 0.9106 0.122 Uiso 0.496(12) 1 calc PR A -2
H27D H 0.5116 0.1227 0.9545 0.122 Uiso 0.496(12) 1 calc PR A -2
C28A C 0.5010(15) 0.298(2) 0.9874(13) 0.080(6) Uani 0.496(12) 1 d PU A -2
H28C H 0.5603 0.2950 1.0280 0.096 Uiso 0.496(12) 1 calc PR A -2
H28D H 0.4893 0.3817 0.9670 0.096 Uiso 0.496(12) 1 calc PR A -2
C29 C 0.2924(3) 0.6168(7) 1.1181(3) 0.0322(16) Uani 1 1 d . . .
C30 C 0.2777(4) 0.6127(7) 1.2080(3) 0.0386(17) Uani 1 1 d . . .
C31 C 0.2654(4) 0.5822(8) 1.2609(4) 0.052(2) Uani 1 1 d . . .
H31 H 0.2524 0.5004 1.2665 0.062 Uiso 1 1 calc R . .
C32 C 0.2733(5) 0.6771(9) 1.3048(4) 0.062(2) Uani 1 1 d . . .
H32 H 0.2657 0.6593 1.3415 0.074 Uiso 1 1 calc R . .
C33 C 0.2918(5) 0.7970(8) 1.2970(4) 0.058(2) Uani 1 1 d . . .
H33 H 0.2962 0.8590 1.3282 0.069 Uiso 1 1 calc R . .
C34 C 0.3041(4) 0.8283(8) 1.2452(4) 0.050(2) Uani 1 1 d . . .
H34 H 0.3172 0.9103 1.2399 0.060 Uiso 1 1 calc R . .
C35 C 0.2964(4) 0.7341(7) 1.2010(3) 0.0382(17) Uani 1 1 d . . .
C36 C 0.3265(4) 0.8371(7) 1.1169(3) 0.0374(17) Uani 1 1 d . . .
H36A H 0.3663 0.8098 1.1049 0.045 Uiso 1 1 calc R . .
H36B H 0.3553 0.9000 1.1545 0.045 Uiso 1 1 calc R . .
C37 C 0.2508(4) 0.8964(7) 1.0520(4) 0.0384(17) Uani 1 1 d . . .
H37 H 0.2151 0.8290 1.0189 0.046 Uiso 1 1 calc R . .
C38 C 0.2774(5) 0.9794(7) 1.0140(4) 0.058(2) Uani 1 1 d . . .
H38A H 0.3137 1.0462 1.0461 0.070 Uiso 1 1 calc R . .
H38B H 0.3105 0.9306 1.0011 0.070 Uiso 1 1 calc R . .
C39 C 0.2027(6) 1.0352(9) 0.9481(4) 0.077(3) Uani 1 1 d . . .
H39A H 0.1675 0.9687 0.9149 0.093 Uiso 1 1 calc R . .
H39B H 0.2222 1.0881 0.9248 0.093 Uiso 1 1 calc R . .
C40 C 0.1510(6) 1.1112(9) 0.9660(5) 0.075(3) Uani 1 1 d . . .
H40A H 0.1014 1.1452 0.9223 0.091 Uiso 1 1 calc R . .
H40B H 0.1849 1.1809 0.9968 0.091 Uiso 1 1 calc R . .
C41 C 0.1231(5) 1.0298(8) 1.0035(5) 0.064(2) Uani 1 1 d . . .
H41A H 0.0910 1.0799 1.0167 0.077 Uiso 1 1 calc R . .
H41B H 0.0858 0.9640 0.9711 0.077 Uiso 1 1 calc R . .
C42 C 0.1968(4) 0.9728(7) 1.0682(4) 0.0490(19) Uani 1 1 d . . .
H42A H 0.1766 0.9193 1.0908 0.059 Uiso 1 1 calc R . .
H42B H 0.2316 1.0388 1.1020 0.059 Uiso 1 1 calc R . .

loop_
_atom_site_aniso_label
_atom_site_aniso_U_11
_atom_site_aniso_U_22
_atom_site_aniso_U_33
_atom_site_aniso_U_23
_atom_site_aniso_U_13
_atom_site_aniso_U_12
Ni1 0.0451(5) 0.0375(6) 0.0306(5) 0.0014(5) 0.0224(4) -0.0032(5)
O1 0.182(7) 0.109(7) 0.113(6) 0.004(5) 0.114(6) -0.025(6)
N1 0.0332(15) 0.0340(19) 0.0297(16) 0.0033(14) 0.0196(13) 0.0013(14)
N2 0.040(3) 0.038(4) 0.044(4) 0.001(3) 0.009(3) 0.003(3)
N3 0.0332(15) 0.0340(19) 0.0297(16) 0.0033(14) 0.0196(13) 0.0013(14)
N4 0.034(3) 0.041(4) 0.027(3) -0.003(3) 0.015(3) -0.005(3)
N5 0.0332(15) 0.0340(19) 0.0297(16) 0.0033(14) 0.0196(13) 0.0013(14)
N6 0.031(3) 0.047(4) 0.022(3) 0.003(3) 0.015(2) 0.001(3)
N7 0.080(4) 0.036(4) 0.021(3) 0.002(3) 0.027(3) 0.002(3)
B1 0.0332(15) 0.0340(19) 0.0297(16) 0.0033(14) 0.0196(13) 0.0013(14)
C1 0.038(4) 0.036(5) 0.039(4) -0.005(4) 0.017(3) 0.001(4)
C2 0.035(4) 0.030(5) 0.065(5) 0.001(4) 0.025(4) 0.002(3)
C3 0.045(5) 0.032(5) 0.096(6) 0.005(5) 0.040(5) 0.000(4)
C4 0.045(5) 0.038(6) 0.142(10) 0.010(6) 0.050(6) 0.002(4)
C5 0.033(5) 0.035(6) 0.167(11) -0.010(7) 0.033(6) -0.009(4)
C6 0.048(5) 0.035(6) 0.093(7) 0.009(5) 0.009(5) 0.003(4)
C7 0.035(4) 0.022(4) 0.074(6) -0.002(4) 0.014(4) -0.002(3)
C8 0.043(4) 0.070(7) 0.056(5) 0.005(5) 0.004(4) 0.003(4)
C9 0.139(9) 0.209(15) 0.063(6) 0.039(8) 0.054(7) 0.085(9)
C10 0.273(15) 0.279(19) 0.067(8) 0.055(8) 0.079(9) 0.123(13)
C11 0.296(18) 0.36(2) 0.089(10) 0.038(10) 0.116(12) 0.137(15)
C12 0.36(2) 0.32(2) 0.098(11) -0.010(12) 0.091(14) 0.142(16)
C13 0.310(17) 0.206(17) 0.119(11) -0.041(9) 0.101(13) 0.097(13)
C14 0.177(10) 0.124(11) 0.111(8) -0.012(7) 0.077(9) 0.053(9)
C15 0.033(4) 0.041(5) 0.024(3) -0.003(3) 0.012(3) -0.007(3)
C16 0.028(3) 0.035(5) 0.025(3) -0.004(3) 0.010(3) -0.003(3)
C17 0.047(4) 0.037(5) 0.031(4) 0.000(3) 0.021(3) -0.002(4)
C18 0.053(4) 0.047(6) 0.028(4) 0.010(4) 0.013(3) -0.004(4)
C19 0.032(4) 0.040(5) 0.044(4) 0.000(4) 0.010(3) 0.000(3)
C20 0.036(4) 0.047(5) 0.036(4) -0.009(4) 0.012(3) -0.006(4)
C21 0.033(4) 0.031(4) 0.024(4) -0.002(3) 0.008(3) -0.005(3)
C22 0.042(4) 0.046(5) 0.044(4) -0.006(4) 0.029(4) -0.008(4)
C23 0.091(16) 0.080(11) 0.071(13) -0.034(10) 0.066(13) -0.034(12)
C24 0.073(10) 0.084(11) 0.067(9) -0.013(9) 0.059(8) -0.016(9)
C25 0.109(13) 0.063(10) 0.079(11) -0.023(9) 0.067(11) -0.011(10)
C26 0.141(18) 0.109(13) 0.071(14) -0.044(11) 0.081(13) -0.042(13)
C27 0.174(16) 0.107(12) 0.077(11) -0.020(10) 0.091(12) -0.046(13)
C28 0.120(15) 0.092(12) 0.081(12) -0.024(10) 0.082(12) -0.035(11)
C23A 0.083(13) 0.089(16) 0.063(11) -0.025(10) 0.057(9) -0.035(13)
C24A 0.087(10) 0.124(15) 0.063(10) -0.049(10) 0.050(9) -0.050(11)
C25A 0.147(14) 0.125(17) 0.091(13) -0.063(11) 0.089(12) -0.070(13)
C26A 0.149(14) 0.097(15) 0.077(12) -0.038(10) 0.085(10) -0.052(12)
C27A 0.125(13) 0.115(17) 0.103(15) -0.045(12) 0.087(12) -0.009(12)
C28A 0.097(12) 0.094(16) 0.092(13) -0.039(11) 0.079(11) -0.032(10)
C29 0.031(3) 0.036(5) 0.033(4) 0.001(3) 0.020(3) -0.003(3)
C30 0.042(4) 0.043(5) 0.037(4) 0.006(4) 0.027(3) 0.008(4)
C31 0.067(5) 0.051(6) 0.047(5) 0.009(4) 0.038(4) 0.008(4)
C32 0.081(6) 0.080(8) 0.047(5) 0.002(5) 0.049(5) 0.004(5)
C33 0.081(6) 0.058(6) 0.047(5) -0.007(4) 0.044(5) 0.000(5)
C34 0.057(4) 0.052(6) 0.045(4) -0.005(4) 0.032(4) -0.002(4)
C35 0.031(3) 0.053(5) 0.027(4) 0.000(4) 0.014(3) 0.008(3)
C36 0.046(4) 0.038(5) 0.035(4) -0.007(3) 0.027(4) -0.009(3)
C37 0.046(4) 0.029(4) 0.048(4) -0.001(4) 0.031(4) -0.003(3)
C38 0.087(6) 0.038(5) 0.070(6) -0.002(4) 0.056(5) -0.009(5)
C39 0.113(7) 0.053(6) 0.068(6) 0.034(5) 0.052(6) 0.018(6)
C40 0.089(6) 0.038(6) 0.102(7) 0.018(5) 0.056(6) 0.010(5)
C41 0.072(5) 0.036(5) 0.091(6) 0.006(5) 0.049(5) 0.016(5)
C42 0.057(4) 0.034(5) 0.059(5) -0.005(4) 0.034(4) -0.009(4)

loop_
_atom_type_symbol
_atom_type_description
_atom_type_scat_dispersion_real
_atom_type_scat_dispersion_imag
_atom_type_scat_source
C C 0.0033 0.0016 'International Tables Vol C Tables 4.2.6.8 and 6.1.1.4'
H H 0.0000 0.0000 'International Tables Vol C Tables 4.2.6.8 and 6.1.1.4'
B B 0.0013 0.0007 'International Tables Vol C Tables 4.2.6.8 and 6.1.1.4'
N N 0.0061 0.0033 'International Tables Vol C Tables 4.2.6.8 and 6.1.1.4'
Ni Ni 0.3393 1.1124 'International Tables Vol C Tables 4.2.6.8 and 6.1.1.4'
O O 0.0106 0.0060 'International Tables Vol C Tables 4.2.6.8 and 6.1.1.4'

loop_
_geom_angle_atom_site_label_1
_geom_angle_atom_site_label_2
_geom_angle_atom_site_label_3
_geom_angle
N7 Ni1 C29 122.8(3)
N7 Ni1 C1 123.6(3)
C29 Ni1 C1 89.8(3)
N7 Ni1 C15 128.1(3)
C29 Ni1 C15 91.3(3)
C1 Ni1 C15 90.5(3)
C1 N1 C2 109.3(5)
C1 N1 B1 121.2(5)
C2 N1 B1 129.4(5)
C1 N2 C7 109.9(6)
C1 N2 C8 125.6(6)
C7 N2 C8 124.1(6)
C15 N3 C16 110.2(5)
C15 N3 B1 119.4(5)
C16 N3 B1 130.3(5)
C15 N4 C21 110.6(5)
C15 N4 C22 122.9(6)
C21 N4 C22 126.6(5)
C29 N5 C30 109.3(6)
C29 N5 B1 120.0(5)
C30 N5 B1 130.4(5)
C29 N6 C35 110.0(6)
C29 N6 C36 124.3(5)
C35 N6 C36 125.6(6)
O1 N7 Ni1 168.2(7)
N1 B1 N3 106.9(5)
N1 B1 N5 104.4(5)
N3 B1 N5 105.0(5)
N2 C1 N1 108.2(6)
N2 C1 Ni1 134.0(5)
N1 C1 Ni1 117.7(4)
C3 C2 N1 132.7(7)
C3 C2 C7 120.3(7)
N1 C2 C7 106.9(6)
C2 C3 C4 119.7(9)
C5 C4 C3 119.4(9)
C4 C5 C6 123.8(8)
C5 C6 C7 115.1(9)
C2 C7 N2 105.8(6)
C2 C7 C6 121.6(8)
N2 C7 C6 132.6(8)
N2 C8 C9 113.3(8)
C14 C9 C10 105.0(11)
C14 C9 C8 115.2(9)
C10 C9 C8 107.7(11)
C11 C10 C9 111.3(14)
C12 C11 C10 112.6(15)
C11 C12 C13 115(2)
C12 C13 C14 108.2(15)
C9 C14 C13 113.8(12)
N3 C15 N4 106.4(6)
N3 C15 Ni1 118.1(4)
N4 C15 Ni1 135.3(5)
N3 C16 C17 132.2(6)
N3 C16 C21 106.5(5)
C17 C16 C21 121.3(6)
C18 C17 C16 116.3(6)
C17 C18 C19 122.5(7)
C20 C19 C18 120.6(7)
C19 C20 C21 117.5(6)
N4 C21 C20 132.0(6)
N4 C21 C16 106.3(6)
C20 C21 C16 121.7(6)
N4 C22 C23 112(2)
N4 C22 C23A 117(2)
C24 C23 C22 120(4)
C24 C23 C28 112(3)
C22 C23 C28 103(3)
C23 C24 C25 115(2)
C26 C25 C24 107.3(17)
C27 C26 C25 107(2)
C26 C27 C28 112(2)
C27 C28 C23 109(2)
C24A C23A C28A 116(4)
C24A C23A C22 115(3)
C28A C23A C22 114(4)
C23A C24A C25A 113(3)
C24A C25A C26A 109.9(18)
C27A C26A C25A 111(2)
C26A C27A C28A 114(2)
C23A C28A C27A 112(3)
N6 C29 N5 108.1(5)
N6 C29 Ni1 133.9(5)
N5 C29 Ni1 118.0(5)
N5 C30 C31 132.3(7)
N5 C30 C35 107.6(5)
C31 C30 C35 120.1(7)
C32 C31 C30 116.7(8)
C33 C32 C31 122.3(7)
C34 C33 C32 121.6(8)
C33 C34 C35 116.6(8)
C34 C35 C30 122.7(6)
C34 C35 N6 132.3(7)
C30 C35 N6 105.0(6)
N6 C36 C37 114.0(5)
C36 C37 C38 111.3(5)
C36 C37 C42 113.7(5)
C38 C37 C42 108.0(6)
C39 C38 C37 111.7(6)
C38 C39 C40 110.6(7)
C39 C40 C41 109.1(7)
C42 C41 C40 111.1(7)
C41 C42 C37 112.4(6)

loop_
_geom_bond_atom_site_label_1
_geom_bond_atom_site_label_2
_geom_bond_distance
Ni1 N7 1.702(6)
Ni1 C29 1.965(6)
Ni1 C1 1.969(7)
Ni1 C15 1.973(7)
O1 N7 1.079(8)
N1 C1 1.341(8)
N1 C2 1.388(8)
N1 B1 1.560(9)
N2 C1 1.339(8)
N2 C7 1.393(9)
N2 C8 1.466(10)
N3 C15 1.363(7)
N3 C16 1.386(8)
N3 B1 1.583(8)
N4 C15 1.365(8)
N4 C21 1.381(8)
N4 C22 1.467(7)
N5 C29 1.352(8)
N5 C30 1.378(8)
N5 B1 1.600(10)
N6 C29 1.338(8)
N6 C35 1.406(7)
N6 C36 1.468(8)
C2 C3 1.370(10)
C2 C7 1.389(10)
C3 C4 1.376(11)
C4 C5 1.361(13)
C5 C6 1.398(13)
C6 C7 1.401(10)
C8 C9 1.601(14)
C9 C14 1.456(14)
C9 C10 1.579(18)
C10 C11 1.513(16)
C11 C12 1.436(16)
C12 C13 1.49(2)
C13 C14 1.526(16)
C16 C17 1.388(9)
C16 C21 1.404(8)
C17 C18 1.386(9)
C18 C19 1.404(9)
C19 C20 1.380(9)
C20 C21 1.382(9)
C22 C23 1.50(5)
C22 C23A 1.54(6)
C23 C24 1.38(6)
C23 C28 1.61(6)
C24 C25 1.54(2)
C25 C26 1.54(3)
C26 C27 1.52(4)
C27 C28 1.54(3)
C23A C24A 1.46(5)
C23A C28A 1.48(5)
C24A C25A 1.53(3)
C25A C26A 1.57(3)
C26A C27A 1.44(4)
C27A C28A 1.55(3)
C30 C31 1.396(9)
C30 C35 1.398(10)
C31 C32 1.387(11)
C32 C33 1.386(11)
C33 C34 1.374(9)
C34 C35 1.386(10)
C36 C37 1.524(9)
C37 C38 1.525(9)
C37 C42 1.528(9)
C38 C39 1.510(10)
C39 C40 1.512(11)
C40 C41 1.523(11)
C41 C42 1.496(10)

loop_
_geom_torsion_atom_site_label_1
_geom_torsion_atom_site_label_2
_geom_torsion_atom_site_label_3
_geom_torsion_atom_site_label_4
_geom_torsion
C29 Ni1 N7 O1 -74(3)
C1 Ni1 N7 O1 41(3)
C15 Ni1 N7 O1 163(3)
C1 N1 B1 N3 -54.6(8)
C2 N1 B1 N3 129.7(6)
C1 N1 B1 N5 56.3(7)
C2 N1 B1 N5 -119.4(7)
C15 N3 B1 N1 53.2(7)
C16 N3 B1 N1 -129.9(6)
C15 N3 B1 N5 -57.3(7)
C16 N3 B1 N5 119.6(7)
C29 N5 B1 N1 -54.9(6)
C30 N5 B1 N1 118.4(6)
C29 N5 B1 N3 57.4(7)
C30 N5 B1 N3 -129.3(6)
C7 N2 C1 N1 1.0(8)
C8 N2 C1 N1 173.6(7)
C7 N2 C1 Ni1 -174.4(6)
C8 N2 C1 Ni1 -1.8(12)
C2 N1 C1 N2 -0.5(8)
B1 N1 C1 N2 -177.0(6)
C2 N1 C1 Ni1 175.8(5)
B1 N1 C1 Ni1 -0.7(8)
N7 Ni1 C1 N2 -1.2(9)
C29 Ni1 C1 N2 129.1(7)
C15 Ni1 C1 N2 -139.6(7)
N7 Ni1 C1 N1 -176.3(5)
C29 Ni1 C1 N1 -45.9(6)
C15 Ni1 C1 N1 45.4(5)
C1 N1 C2 C3 -175.6(8)
B1 N1 C2 C3 0.5(13)
C1 N1 C2 C7 -0.3(8)
B1 N1 C2 C7 175.9(6)
N1 C2 C3 C4 177.5(8)
C7 C2 C3 C4 2.7(11)
C2 C3 C4 C5 -0.6(13)
C3 C4 C5 C6 -0.7(15)
C4 C5 C6 C7 -0.2(14)
C3 C2 C7 N2 176.9(7)
N1 C2 C7 N2 0.9(8)
C3 C2 C7 C6 -3.7(12)
N1 C2 C7 C6 -179.7(7)
C1 N2 C7 C2 -1.2(8)
C8 N2 C7 C2 -173.9(7)
C1 N2 C7 C6 179.5(8)
C8 N2 C7 C6 6.8(14)
C5 C6 C7 C2 2.3(12)
C5 C6 C7 N2 -178.4(8)
C1 N2 C8 C9 100.3(10)
C7 N2 C8 C9 -88.1(10)
N2 C8 C9 C14 -58.5(15)
N2 C8 C9 C10 -175.3(10)
C14 C9 C10 C11 57.4(19)
C8 C9 C10 C11 -179.4(14)
C9 C10 C11 C12 -53(3)
C10 C11 C12 C13 51(3)
C11 C12 C13 C14 -51(3)
C10 C9 C14 C13 -62.1(19)
C8 C9 C14 C13 179.6(13)
C12 C13 C14 C9 60(2)
C16 N3 C15 N4 0.3(7)
B1 N3 C15 N4 177.8(5)
C16 N3 C15 Ni1 -175.3(4)
B1 N3 C15 Ni1 2.1(7)
C21 N4 C15 N3 0.3(7)
C22 N4 C15 N3 -179.0(5)
C21 N4 C15 Ni1 174.8(5)
C22 N4 C15 Ni1 -4.6(9)
N7 Ni1 C15 N3 178.9(4)
C29 Ni1 C15 N3 43.9(5)
C1 Ni1 C15 N3 -45.8(5)
N7 Ni1 C15 N4 4.9(8)
C29 Ni1 C15 N4 -130.1(6)
C1 Ni1 C15 N4 140.1(6)
C15 N3 C16 C17 178.1(7)
B1 N3 C16 C17 1.0(11)
C15 N3 C16 C21 -0.7(7)
B1 N3 C16 C21 -177.9(6)
N3 C16 C17 C18 -179.0(7)
C21 C16 C17 C18 -0.3(9)
C16 C17 C18 C19 -0.9(10)
C17 C18 C19 C20 1.2(11)
C18 C19 C20 C21 -0.4(10)
C15 N4 C21 C20 -180.0(7)
C22 N4 C21 C20 -0.6(11)
C15 N4 C21 C16 -0.8(7)
C22 N4 C21 C16 178.6(5)
C19 C20 C21 N4 178.3(7)
C19 C20 C21 C16 -0.8(10)
N3 C16 C21 N4 0.9(7)
C17 C16 C21 N4 -178.1(6)
N3 C16 C21 C20 -179.8(6)
C17 C16 C21 C20 1.2(10)
C15 N4 C22 C23 -93(2)
C21 N4 C22 C23 88(2)
C15 N4 C22 C23A -106(2)
C21 N4 C22 C23A 74(2)
N4 C22 C23 C24 -72(3)
C23A C22 C23 C24 44(17)
N4 C22 C23 C28 163.0(16)
C23A C22 C23 C28 -81(19)
C22 C23 C24 C25 -176(3)
C28 C23 C24 C25 -55(4)
C23 C24 C25 C26 62(3)
C24 C25 C26 C27 -62(3)
C25 C26 C27 C28 62(3)
C26 C27 C28 C23 -54(3)
C24 C23 C28 C27 50(4)
C22 C23 C28 C27 180(2)
N4 C22 C23A C24A 52(5)
C23 C22 C23A C24A -18(16)
N4 C22 C23A C28A -172(2)
C23 C22 C23A C28A 119(22)
C28A C23A C24A C25A 50(5)
C22 C23A C24A C25A -174(3)
C23A C24A C25A C26A -53(4)
C24A C25A C26A C27A 56(3)
C25A C26A C27A C28A -55(4)
C24A C23A C28A C27A -46(5)
C22 C23A C28A C27A 178(3)
C26A C27A C28A C23A 50(4)
C35 N6 C29 N5 -1.1(7)
C36 N6 C29 N5 179.1(5)
C35 N6 C29 Ni1 175.3(5)
C36 N6 C29 Ni1 -4.5(9)
C30 N5 C29 N6 1.0(7)
B1 N5 C29 N6 175.6(5)
C30 N5 C29 Ni1 -176.1(4)
B1 N5 C29 Ni1 -1.5(7)
N7 Ni1 C29 N6 1.3(7)
C1 Ni1 C29 N6 -129.6(6)
C15 Ni1 C29 N6 139.8(6)
N7 Ni1 C29 N5 177.4(4)
C1 Ni1 C29 N5 46.5(5)
C15 Ni1 C29 N5 -44.0(5)
C29 N5 C30 C31 -179.8(7)
B1 N5 C30 C31 6.4(11)
C29 N5 C30 C35 -0.5(7)
B1 N5 C30 C35 -174.3(5)
N5 C30 C31 C32 178.9(7)
C35 C30 C31 C32 -0.3(10)
C30 C31 C32 C33 0.4(12)
C31 C32 C33 C34 -0.5(13)
C32 C33 C34 C35 0.4(11)
C33 C34 C35 C30 -0.4(10)
C33 C34 C35 N6 -178.9(6)
N5 C30 C35 C34 -179.0(6)
C31 C30 C35 C34 0.4(10)
N5 C30 C35 N6 -0.2(7)
C31 C30 C35 N6 179.2(6)
C29 N6 C35 C34 179.5(7)
C36 N6 C35 C34 -0.7(10)
C29 N6 C35 C30 0.8(7)
C36 N6 C35 C30 -179.4(5)
C29 N6 C36 C37 81.4(7)
C35 N6 C36 C37 -98.4(7)
N6 C36 C37 C38 -163.6(6)
N6 C36 C37 C42 74.2(8)
C36 C37 C38 C39 178.0(6)
C42 C37 C38 C39 -56.5(8)
C37 C38 C39 C40 59.4(10)
C38 C39 C40 C41 -57.8(10)
C39 C40 C41 C42 57.1(10)
C40 C41 C42 C37 -57.7(9)
C36 C37 C42 C41 180.0(6)
C38 C37 C42 C41 56.0(8)
